data_1511646
loop_
_publ_author_name
'Huang, J.-S.'
'Lin, Q.-W.'
'Cheng, W.-D.'
'Chen, J.-T.'

_publ_section_title
;
 Structure of barium tetrafluoroborate Ba2 (B F4)4
;
_journal_name_full 'Jiegon Huaxue'
_journal_page_first 245
_journal_page_last 248
_journal_volume 17
_journal_year 1998
_chemical_formula_sum 'B4 Ba2 F16'
_chemical_name_systematic 'Ba2 (B F4)4'
_space_group_IT_number 14
_symmetry_space_group_name_Hall '-P 2yn'
_symmetry_space_group_name_H-M 'P 1 21/n 1'
_cell_angle_alpha 90
_cell_angle_beta 106.64
_cell_angle_gamma 90
_cell_formula_units_Z 4
_cell_length_a 8.339
_cell_length_b 16.53
_cell_length_c 10.212
_cell_volume 1348.711
_citation_journal_id_ASTM JHUADF
_cod_data_source_file boron4-x_3.cif
_cod_data_source_block B4Ba2F16
_cod_original_sg_symbol_Hall '-P 2ybc (x-z,y,z)'
_cod_database_code 1511646

loop_
_symmetry_equiv_pos_as_xyz
x,y,z
-x+1/2,y+1/2,-z+1/2
-x,-y,-z
x-1/2,-y-1/2,z-1/2

loop_
_atom_site_label
_atom_site_type_symbol
_atom_site_fract_x
_atom_site_fract_y
_atom_site_fract_z
_atom_site_occupancy
_atom_site_U_iso_or_equiv
Ba1 Ba+2 0.74618 0.09764 0.28108 1 0.0
F16 F-1 0.777 -0.045 0.4231 1 0.0
F10 F-1 0.574 0.0778 0.8964 1 0.0
F12 F-1 0.382 0.1903 0.6524 1 0.0
B4 B+3 0.805 -0.0145 0.564 1 0.0
B1 B+3 0.787 0.246 0.062 1 0.0
F14 F-1 0.723 -0.0183 0.0796 1 0.0
F15 F-1 0.71 0.3009 0.5717 1 0.0
F4 F-1 0.833 0.2527 0.3966 1 0.0
F7 F-1 0.625 0.2296 0.0992 1 0.0
F11 F-1 0.85 0.0312 0.908 1 0.0
F1 F-1 0.093 0.072 0.3377 1 0.0
B3 B+3 0.687 0.0059 0.932 1 0.0
B2 B+3 0.672 0.2716 0.428 1 0.0
Ba2 Ba+2 0.72402 0.15614 0.71093 1 0.0
F8 F-1 0.754 0.271 0.918 1 0.0
F9 F-1 0.586 0.1928 0.4218 1 0.0
F5 F-1 0.393 0.0593 0.1595 1 0.0
F2 F-1 0.882 0.1694 0.0842 1 0.0
F6 F-1 0.645 0.0003 0.5975 1 0.0
F3 F-1 0.887 0.0664 0.5699 1 0.0
F13 F-1 0.572 0.3273 0.3275 1 0.0
